data_7241237
loop_
_publ_author_name
'Manin, Alex N.'
'Drozd, Ksenia V.'
'Surov, Artem O.'
'Churakov, Andrei V.'
'Volkova, Tatyana V.'
'Perlovich, German L.'

_publ_section_title
;
 Identification of a previously unreported co-crystal form of
 acetazolamide: a combination of multiple experimental and virtual
 screening methods.
;
_journal_issue 36
_journal_name_full 'Physical chemistry chemical physics : PCCP'
_journal_page_first 20867
_journal_page_last 20879
_journal_paper_doi 10.1039/d0cp02700f
_journal_volume 22
_journal_year 2020
_chemical_formula_moiety 'C4 H6 N4 O3 S2, C7 H7 N1 O2'
_chemical_formula_sum 'C11 H13 N5 O5 S2'
_chemical_formula_weight 359.38
_space_group_IT_number 15
_space_group_name_Hall '-C 2yc'
_space_group_name_H-M_alt 'C 1 2/c 1'
_symmetry_cell_setting monoclinic
_symmetry_space_group_name_Hall '-C 2yc'
_symmetry_space_group_name_H-M 'C 1 2/c 1'
_atom_sites_solution_hydrogens difmap
_atom_sites_solution_primary direct
_atom_sites_solution_secondary difmap
_audit_creation_method SHELXL-97
_audit_update_record
;
2020-04-25 deposited with the CCDC.	2020-09-11 downloaded from the CCDC.
;
_cell_angle_alpha 90.00
_cell_angle_beta 104.3061(7)
_cell_angle_gamma 90.00
_cell_formula_units_Z 8
_cell_length_a 28.8618(14)
_cell_length_b 7.5904(4)
_cell_length_c 14.3121(7)
_cell_measurement_reflns_used 9180
_cell_measurement_temperature 150(2)
_cell_measurement_theta_max 30.517
_cell_measurement_theta_min 2.781
_cell_volume 3038.2(3)
_computing_cell_refinement 'SAINT (Bruker, 2008)'
_computing_data_collection '<i>APEX2</i> (Bruker, 2008)'
_computing_data_reduction 'SAINT (Bruker, 2008)'
_computing_molecular_graphics 'SHELXTL (Sheldrick, 2008)'
_computing_publication_material 'SHELXTL (Sheldrick, 2008)'
_computing_structure_refinement 'SHELXTL (Sheldrick, 2008)'
_computing_structure_solution 'SHELXTL (Sheldrick, 2008)'
_diffrn_ambient_temperature 150(2)
_diffrn_measured_fraction_theta_full 0.999
_diffrn_measured_fraction_theta_max 0.999
_diffrn_measurement_device_type 'Bruker SMART APEX II'
_diffrn_measurement_method \w
_diffrn_radiation_monochromator graphite
_diffrn_radiation_source 'fine-focus sealed tube'
_diffrn_radiation_type MoK\a
_diffrn_radiation_wavelength 0.71073
_diffrn_reflns_av_R_equivalents 0.0155
_diffrn_reflns_av_sigmaI/netI 0.0136
_diffrn_reflns_limit_h_max 39
_diffrn_reflns_limit_h_min -40
_diffrn_reflns_limit_k_max 10
_diffrn_reflns_limit_k_min -10
_diffrn_reflns_limit_l_max 20
_diffrn_reflns_limit_l_min -20
_diffrn_reflns_number 17639
_diffrn_reflns_theta_full 30.00
_diffrn_reflns_theta_max 30.00
_diffrn_reflns_theta_min 2.78
_diffrn_standards_decay_% 0
_exptl_absorpt_coefficient_mu 0.384
_exptl_absorpt_correction_T_max 0.9271
_exptl_absorpt_correction_T_min 0.8934
_exptl_absorpt_correction_type multi-scan
_exptl_absorpt_process_details 'SADABS (Bruker, 2008)'
_exptl_crystal_colour colourless
_exptl_crystal_density_diffrn 1.571
_exptl_crystal_density_method 'not measured'
_exptl_crystal_description prism
_exptl_crystal_F_000 1488
_exptl_crystal_size_max 0.30
_exptl_crystal_size_mid 0.30
_exptl_crystal_size_min 0.20
_refine_diff_density_max 0.415
_refine_diff_density_min -0.341
_refine_diff_density_rms 0.052
_refine_ls_extinction_method none
_refine_ls_goodness_of_fit_ref 1.043
_refine_ls_hydrogen_treatment refall
_refine_ls_matrix_type full
_refine_ls_number_parameters 260
_refine_ls_number_reflns 4430
_refine_ls_number_restraints 0
_refine_ls_restrained_S_all 1.043
_refine_ls_R_factor_all 0.0339
_refine_ls_R_factor_gt 0.0288
_refine_ls_shift/su_max 0.001
_refine_ls_shift/su_mean 0.000
_refine_ls_structure_factor_coef Fsqd
_refine_ls_weighting_details 'calc w=1/[\s^2^(Fo^2^)+(0.0464P)^2^+1.9752P] where P=(Fo^2^+2Fc^2^)/3'
_refine_ls_weighting_scheme calc
_refine_ls_wR_factor_gt 0.0786
_refine_ls_wR_factor_ref 0.0824
_reflns_number_gt 3927
_reflns_number_total 4430
_reflns_threshold_expression I>2\s(I)
_cod_data_source_file d0cp02700f2.cif
_cod_data_source_block a
_cod_depositor_comments 'Adding full bibliography for 7241237.cif.'
_cod_original_sg_symbol_H-M 'C 2/c'
_cod_database_code 7241237

loop_
_symmetry_equiv_pos_as_xyz
'x, y, z'
'-x, y, -z+1/2'
'x+1/2, y+1/2, z'
'-x+1/2, y+1/2, -z+1/2'
'-x, -y, -z'
'x, -y, z-1/2'
'-x+1/2, -y+1/2, -z'
'x+1/2, -y+1/2, z-1/2'

loop_
_atom_site_label
_atom_site_type_symbol
_atom_site_fract_x
_atom_site_fract_y
_atom_site_fract_z
_atom_site_U_iso_or_equiv
_atom_site_adp_type
_atom_site_occupancy
_atom_site_symmetry_multiplicity
_atom_site_calc_flag
_atom_site_refinement_flags
_atom_site_disorder_assembly
_atom_site_disorder_group
N1 N 0.30856(4) 0.81591(15) 0.42553(8) 0.0263(2) Uani 1 1 d . . .
H1 H 0.3065(7) 0.908(2) 0.4598(13) 0.039(5) Uiso 1 1 d . . .
H2 H 0.2910(6) 0.724(2) 0.4326(12) 0.036(4) Uiso 1 1 d . . .
O1 O 0.52750(3) 0.77040(13) 0.42130(9) 0.0368(2) Uani 1 1 d . . .
H10 H 0.5544(8) 0.734(3) 0.4173(15) 0.061(6) Uiso 1 1 d . . .
O2 O 0.50621(3) 0.49306(12) 0.37568(7) 0.0299(2) Uani 1 1 d . . .
C1 C 0.49608(4) 0.63953(16) 0.40041(9) 0.0245(2) Uani 1 1 d . . .
C2 C 0.44785(4) 0.68737(16) 0.41016(8) 0.0212(2) Uani 1 1 d . . .
C3 C 0.43645(4) 0.85936(16) 0.43142(9) 0.0244(2) Uani 1 1 d . . .
C4 C 0.39074(4) 0.90121(16) 0.43790(9) 0.0253(2) Uani 1 1 d . . .
C5 C 0.35522(4) 0.77117(16) 0.42432(8) 0.0210(2) Uani 1 1 d . . .
C6 C 0.36685(4) 0.59823(16) 0.40460(8) 0.0217(2) Uani 1 1 d . . .
C7 C 0.41263(4) 0.55748(16) 0.39754(8) 0.0217(2) Uani 1 1 d . . .
H3 H 0.4582(6) 0.950(2) 0.4408(12) 0.034(4) Uiso 1 1 d . . .
H4 H 0.3820(6) 1.021(2) 0.4527(13) 0.037(4) Uiso 1 1 d . . .
H6 H 0.3426(6) 0.513(2) 0.3942(12) 0.035(4) Uiso 1 1 d . . .
H7 H 0.4201(6) 0.441(2) 0.3826(11) 0.030(4) Uiso 1 1 d . . .
S1 S 0.683027(9) 0.52589(4) 0.33979(2) 0.02151(8) Uani 1 1 d . . .
S2 S 0.737206(9) 0.87470(4) 0.371562(19) 0.01965(7) Uani 1 1 d . . .
N11 N 0.65062(4) 0.80785(14) 0.40170(8) 0.0255(2) Uani 1 1 d . . .
N12 N 0.61484(4) 0.68480(14) 0.39195(8) 0.0260(2) Uani 1 1 d . . .
N13 N 0.59507(4) 0.39558(14) 0.34294(7) 0.0234(2) Uani 1 1 d . . .
H13 H 0.5662(7) 0.414(3) 0.3525(14) 0.050(5) Uiso 1 1 d . . .
N14 N 0.72341(4) 0.97995(15) 0.27236(8) 0.0252(2) Uani 1 1 d . . .
H11 H 0.7005(7) 1.061(3) 0.2693(13) 0.045(5) Uiso 1 1 d . . .
H12 H 0.7192(6) 0.918(3) 0.2195(13) 0.039(5) Uiso 1 1 d . . .
O11 O 0.74303(3) 1.00126(12) 0.44789(6) 0.02786(19) Uani 1 1 d . . .
O12 O 0.77501(3) 0.75475(12) 0.36923(7) 0.02742(19) Uani 1 1 d . . .
O13 O 0.64451(3) 0.21605(13) 0.28842(8) 0.0326(2) Uani 1 1 d . . .
C11 C 0.68750(4) 0.74266(15) 0.37732(8) 0.0210(2) Uani 1 1 d . . .
C12 C 0.62652(4) 0.53327(15) 0.35954(8) 0.0210(2) Uani 1 1 d . . .
C13 C 0.60553(4) 0.23860(16) 0.30554(9) 0.0244(2) Uani 1 1 d . . .
C14 C 0.56592(5) 0.1063(2) 0.28609(12) 0.0340(3) Uani 1 1 d . . .
H141 H 0.5407(8) 0.149(3) 0.2331(16) 0.060(6) Uiso 1 1 d . . .
H142 H 0.5507(9) 0.096(3) 0.3354(17) 0.070(7) Uiso 1 1 d . . .
H143 H 0.5786(8) -0.005(3) 0.2706(16) 0.061(6) Uiso 1 1 d . . .

loop_
_atom_site_aniso_label
_atom_site_aniso_U_11
_atom_site_aniso_U_22
_atom_site_aniso_U_33
_atom_site_aniso_U_23
_atom_site_aniso_U_13
_atom_site_aniso_U_12
N1 0.0203(5) 0.0296(5) 0.0321(5) -0.0051(4) 0.0123(4) -0.0002(4)
O1 0.0211(4) 0.0306(5) 0.0641(7) -0.0100(5) 0.0208(4) -0.0071(4)
O2 0.0207(4) 0.0301(5) 0.0416(5) -0.0066(4) 0.0126(4) -0.0013(3)
C1 0.0188(5) 0.0288(6) 0.0277(5) -0.0010(4) 0.0090(4) -0.0032(4)
C2 0.0170(5) 0.0260(5) 0.0215(5) -0.0019(4) 0.0068(4) -0.0023(4)
C3 0.0206(5) 0.0246(5) 0.0286(6) -0.0035(4) 0.0074(4) -0.0060(4)
C4 0.0235(5) 0.0235(5) 0.0301(6) -0.0050(4) 0.0088(4) -0.0009(4)
C5 0.0183(5) 0.0279(5) 0.0181(5) -0.0022(4) 0.0067(4) -0.0010(4)
C6 0.0181(5) 0.0247(5) 0.0232(5) -0.0028(4) 0.0069(4) -0.0048(4)
C7 0.0195(5) 0.0231(5) 0.0233(5) -0.0036(4) 0.0069(4) -0.0020(4)
S1 0.01421(12) 0.02509(14) 0.02608(14) -0.00160(10) 0.00657(10) -0.00051(9)
S2 0.01511(12) 0.02386(14) 0.02152(13) -0.00164(9) 0.00743(9) -0.00259(9)
N11 0.0214(5) 0.0261(5) 0.0329(5) -0.0015(4) 0.0143(4) -0.0044(4)
N12 0.0199(4) 0.0259(5) 0.0362(5) -0.0018(4) 0.0147(4) -0.0036(4)
N13 0.0167(4) 0.0261(5) 0.0291(5) -0.0010(4) 0.0088(4) -0.0024(4)
N14 0.0246(5) 0.0284(5) 0.0244(5) 0.0026(4) 0.0096(4) -0.0006(4)
O11 0.0250(4) 0.0337(5) 0.0271(4) -0.0091(3) 0.0109(3) -0.0079(3)
O12 0.0174(4) 0.0286(4) 0.0374(5) -0.0010(4) 0.0090(3) 0.0009(3)
O13 0.0230(4) 0.0293(5) 0.0482(6) -0.0044(4) 0.0137(4) 0.0011(3)
C11 0.0181(5) 0.0246(5) 0.0213(5) 0.0010(4) 0.0068(4) -0.0019(4)
C12 0.0159(5) 0.0262(5) 0.0225(5) 0.0018(4) 0.0078(4) -0.0010(4)
C13 0.0201(5) 0.0261(5) 0.0264(5) 0.0004(4) 0.0046(4) -0.0006(4)
C14 0.0247(6) 0.0315(7) 0.0457(8) -0.0073(6) 0.0085(6) -0.0067(5)

loop_
_atom_type_symbol
_atom_type_description
_atom_type_scat_dispersion_real
_atom_type_scat_dispersion_imag
_atom_type_scat_source
C C 0.0033 0.0016 'International Tables Vol C Tables 4.2.6.8 and 6.1.1.4'
H H 0.0000 0.0000 'International Tables Vol C Tables 4.2.6.8 and 6.1.1.4'
N N 0.0061 0.0033 'International Tables Vol C Tables 4.2.6.8 and 6.1.1.4'
O O 0.0106 0.0060 'International Tables Vol C Tables 4.2.6.8 and 6.1.1.4'
S S 0.1246 0.1234 'International Tables Vol C Tables 4.2.6.8 and 6.1.1.4'

loop_
_geom_angle_atom_site_label_1
_geom_angle_atom_site_label_2
_geom_angle_atom_site_label_3
_geom_angle
_geom_angle_site_symmetry_1
_geom_angle_site_symmetry_3
_geom_angle_publ_flag
C5 N1 H1 114.0(12) . . ?
C5 N1 H2 113.2(11) . . ?
H1 N1 H2 116.9(17) . . ?
C1 O1 H10 109.2(16) . . ?
O2 C1 O1 123.08(11) . . ?
O2 C1 C2 123.25(11) . . ?
O1 C1 C2 113.67(11) . . ?
C7 C2 C3 118.99(10) . . ?
C7 C2 C1 119.15(11) . . ?
C3 C2 C1 121.86(10) . . ?
C4 C3 C2 120.61(11) . . ?
C4 C3 H3 116.7(11) . . ?
C2 C3 H3 122.7(11) . . ?
C3 C4 C5 120.42(11) . . ?
C3 C4 H4 121.8(11) . . ?
C5 C4 H4 117.8(11) . . ?
N1 C5 C6 120.75(11) . . ?
N1 C5 C4 120.18(11) . . ?
C6 C5 C4 118.98(10) . . ?
C7 C6 C5 120.29(10) . . ?
C7 C6 H6 121.6(11) . . ?
C5 C6 H6 118.1(11) . . ?
C6 C7 C2 120.70(11) . . ?
C6 C7 H7 119.9(10) . . ?
C2 C7 H7 119.4(10) . . ?
C12 S1 C11 85.36(6) . . ?
O12 S2 O11 119.93(6) . . ?
O12 S2 N14 108.86(6) . . ?
O11 S2 N14 107.45(6) . . ?
O12 S2 C11 105.85(6) . . ?
O11 S2 C11 106.74(5) . . ?
N14 S2 C11 107.40(5) . . ?
C11 N11 N12 111.07(10) . . ?
C12 N12 N11 112.25(9) . . ?
C12 N13 C13 122.16(10) . . ?
C12 N13 H13 117.4(13) . . ?
C13 N13 H13 120.2(13) . . ?
S2 N14 H11 114.0(12) . . ?
S2 N14 H12 117.0(12) . . ?
H11 N14 H12 112.5(16) . . ?
N11 C11 S1 116.36(9) . . ?
N11 C11 S2 121.69(9) . . ?
S1 C11 S2 121.67(6) . . ?
N12 C12 N13 120.88(10) . . ?
N12 C12 S1 114.95(8) . . ?
N13 C12 S1 124.17(9) . . ?
O13 C13 N13 120.21(11) . . ?
O13 C13 C14 124.65(12) . . ?
N13 C13 C14 115.12(11) . . ?
C13 C14 H141 108.5(13) . . ?
C13 C14 H142 113.7(15) . . ?
H141 C14 H142 102.7(19) . . ?
C13 C14 H143 108.2(13) . . ?
H141 C14 H143 111.3(18) . . ?
H142 C14 H143 112(2) . . ?

loop_
_geom_bond_atom_site_label_1
_geom_bond_atom_site_label_2
_geom_bond_distance
_geom_bond_site_symmetry_2
_geom_bond_publ_flag
N1 C5 1.3932(14) . ?
N1 H1 0.863(19) . ?
N1 H2 0.881(19) . ?
O1 C1 1.3284(15) . ?
O1 H10 0.84(2) . ?
O2 C1 1.2239(15) . ?
C1 C2 1.4781(15) . ?
C2 C7 1.3955(16) . ?
C2 C3 1.3981(17) . ?
C3 C4 1.3822(16) . ?
C3 H3 0.916(18) . ?
C4 C5 1.4015(16) . ?
C4 H4 0.982(18) . ?
C5 C6 1.4007(16) . ?
C6 C7 1.3849(15) . ?
C6 H6 0.936(17) . ?
C7 H7 0.948(17) . ?
S1 C12 1.7234(11) . ?
S1 C11 1.7257(12) . ?
S2 O12 1.4278(9) . ?
S2 O11 1.4331(9) . ?
S2 N14 1.5916(11) . ?
S2 C11 1.7685(11) . ?
N11 C11 1.2974(14) . ?
N11 N12 1.3738(14) . ?
N12 C12 1.3150(15) . ?
N13 C12 1.3660(15) . ?
N13 C13 1.3701(16) . ?
N13 H13 0.89(2) . ?
N14 H11 0.90(2) . ?
N14 H12 0.874(19) . ?
O13 C13 1.2212(15) . ?
C13 C14 1.4951(17) . ?
C14 H141 0.97(2) . ?
C14 H142 0.92(3) . ?
C14 H143 0.97(2) . ?

loop_
_geom_hbond_atom_site_label_D
_geom_hbond_atom_site_label_H
_geom_hbond_atom_site_label_A
_geom_hbond_distance_DH
_geom_hbond_distance_HA
_geom_hbond_distance_DA
_geom_hbond_angle_DHA
_geom_hbond_site_symmetry_A
O1 H10 N12 0.84(2) 1.90(2) 2.7341(14) 170(2) .
N13 H13 O2 0.89(2) 1.94(2) 2.8177(13) 171.0(19) .
N1 H1 O11 0.863(19) 2.281(19) 2.9594(13) 135.6(16) 5_676
N1 H2 O11 0.881(19) 2.232(19) 3.1117(14) 176.8(16) 3_445
N14 H11 O13 0.90(2) 2.07(2) 2.9511(14) 166.9(17) 1_565
N14 H12 N1 0.874(19) 2.174(19) 3.0219(16) 163.4(17) 2_655

loop_
_geom_torsion_atom_site_label_1
_geom_torsion_atom_site_label_2
_geom_torsion_atom_site_label_3
_geom_torsion_atom_site_label_4
_geom_torsion
_geom_torsion_site_symmetry_1
_geom_torsion_site_symmetry_2
_geom_torsion_site_symmetry_3
_geom_torsion_site_symmetry_4
_geom_torsion_publ_flag
O2 C1 C2 C7 4.77(18) . . . . ?
O1 C1 C2 C7 -175.04(11) . . . . ?
O2 C1 C2 C3 -175.04(12) . . . . ?
O1 C1 C2 C3 5.14(17) . . . . ?
C7 C2 C3 C4 -1.33(18) . . . . ?
C1 C2 C3 C4 178.49(11) . . . . ?
C2 C3 C4 C5 0.73(19) . . . . ?
C3 C4 C5 N1 -176.36(11) . . . . ?
C3 C4 C5 C6 0.33(18) . . . . ?
N1 C5 C6 C7 175.90(11) . . . . ?
C4 C5 C6 C7 -0.77(17) . . . . ?
C5 C6 C7 C2 0.17(17) . . . . ?
C3 C2 C7 C6 0.88(17) . . . . ?
C1 C2 C7 C6 -178.94(11) . . . . ?
C11 N11 N12 C12 -0.72(15) . . . . ?
N12 N11 C11 S1 0.10(14) . . . . ?
N12 N11 C11 S2 174.09(8) . . . . ?
C12 S1 C11 N11 0.39(10) . . . . ?
C12 S1 C11 S2 -173.61(8) . . . . ?
O12 S2 C11 N11 164.44(10) . . . . ?
O11 S2 C11 N11 35.61(12) . . . . ?
N14 S2 C11 N11 -79.38(11) . . . . ?
O12 S2 C11 S1 -21.88(9) . . . . ?
O11 S2 C11 S1 -150.71(7) . . . . ?
N14 S2 C11 S1 94.30(8) . . . . ?
N11 N12 C12 N13 -178.45(10) . . . . ?
N11 N12 C12 S1 1.05(14) . . . . ?
C13 N13 C12 N12 177.32(11) . . . . ?
C13 N13 C12 S1 -2.14(17) . . . . ?
C11 S1 C12 N12 -0.81(10) . . . . ?
C11 S1 C12 N13 178.67(11) . . . . ?
C12 N13 C13 O13 2.12(18) . . . . ?
C12 N13 C13 C14 -176.24(12) . . . . ?
